data_1574197
loop_
_publ_author_name
'Mandal, Souvik'
'Zhou, Xiaoguang'
'Bruch, Quinton J.'
'Allen, Rachel N.'
'Giordano, Laurence W.'
'Walker, Nicholas J. I.'
'Emge, Thomas J.'
'Hasanayn, Faraj'
'Miller, Alexander J. M.'
'Malakar, Santanu'
'Goldman, Alan S.'

_publ_section_title
;
 Dinitrogen reduction to ammonia with a pincer-Mo complex: new insights
 into the mechanism of nitride-to-ammonia conversion
;
_journal_issue 17
_journal_name_full 'Chemical Science'
_journal_page_first 7347
_journal_page_last 7365
_journal_paper_doi 10.1039/D5SC00454C
_journal_volume 16
_journal_year 2025
_chemical_formula_sum 'C41 H65.5 Mo N O2 P2 S'
_chemical_formula_weight 794.38
_space_group_crystal_system orthorhombic
_space_group_IT_number 54
_space_group_name_Hall '-P 2a 2ac'
_space_group_name_H-M_alt 'P c c a'
_atom_sites_solution_hydrogens geom
_audit_block_doi 10.5517/ccdc.csd.cc2jkh7v
_audit_creation_method SHELXL-2018/3
_audit_update_record
;
2024-03-14 deposited with the CCDC.	2025-03-20 downloaded from the CCDC.
;
_cell_angle_alpha 90
_cell_angle_beta 90
_cell_angle_gamma 90
_cell_formula_units_Z 8
_cell_length_a 31.877(8)
_cell_length_b 14.204(4)
_cell_length_c 18.861(5)
_cell_measurement_reflns_used 3880
_cell_measurement_temperature 426(2)
_cell_measurement_theta_max 25.25
_cell_measurement_theta_min 2.20
_cell_volume 8540(4)
_computing_cell_refinement 'Bruker SAINT'
_computing_data_collection 'Bruker SMART'
_computing_data_reduction 'Bruker SAINT'
_computing_molecular_graphics 'Bruker SHELXTL'
_computing_publication_material SHELXL-2014/7
_computing_structure_refinement 'SHELXL-2018/3 (Sheldrick, 2018)'
_computing_structure_solution 'SHELXL-2014/7 (Sheldrick, 2014)'
_diffrn_ambient_temperature 426(2)
_diffrn_measured_fraction_theta_full 1.000
_diffrn_measured_fraction_theta_max 1.000
_diffrn_measurement_device_type 'Bruker APEX'
_diffrn_measurement_method '\w scans'
_diffrn_radiation_type MoK\a
_diffrn_radiation_wavelength 0.71073
_diffrn_reflns_av_R_equivalents 0.1336
_diffrn_reflns_av_unetI/netI 0.0913
_diffrn_reflns_Laue_measured_fraction_full 1.000
_diffrn_reflns_Laue_measured_fraction_max 1.000
_diffrn_reflns_limit_h_max 32
_diffrn_reflns_limit_h_min -36
_diffrn_reflns_limit_k_max 16
_diffrn_reflns_limit_k_min -16
_diffrn_reflns_limit_l_max 21
_diffrn_reflns_limit_l_min -21
_diffrn_reflns_number 35946
_diffrn_reflns_point_group_measured_fraction_full 1.000
_diffrn_reflns_point_group_measured_fraction_max 1.000
_diffrn_reflns_theta_full 24.194
_diffrn_reflns_theta_max 24.194
_diffrn_reflns_theta_min 1.905
_diffrn_source 'sealed tube'
_exptl_absorpt_coefficient_mu 0.464
_exptl_absorpt_correction_T_max 0.7452
_exptl_absorpt_correction_T_min 0.4992
_exptl_absorpt_correction_type multi-scan
_exptl_absorpt_process_details
; 
 SADABS 2016/2: Krause, L., Herbst-Irmer, R., Sheldrick G.M. & Stalke D., 
 J. Appl. Cryst. 48 (2015) 3-10 
;
_exptl_crystal_colour red
_exptl_crystal_density_diffrn 1.236
_exptl_crystal_description needle
_exptl_crystal_F_000 3380
_exptl_crystal_size_max 0.40
_exptl_crystal_size_mid 0.08
_exptl_crystal_size_min 0.01
_refine_diff_density_max 1.007
_refine_diff_density_min -1.462
_refine_diff_density_rms 0.130
_refine_ls_extinction_method none
_refine_ls_goodness_of_fit_ref 1.166
_refine_ls_hydrogen_treatment constr
_refine_ls_matrix_type full
_refine_ls_number_parameters 483
_refine_ls_number_reflns 6868
_refine_ls_number_restraints 841
_refine_ls_restrained_S_all 1.124
_refine_ls_R_factor_all 0.1222
_refine_ls_R_factor_gt 0.0913
_refine_ls_shift/su_max 0.001
_refine_ls_shift/su_mean 0.000
_refine_ls_structure_factor_coef Fsqd
_refine_ls_weighting_details 'w=1/[\s^2^(Fo^2^)+(0.0700P)^2^+44.0000P] where P=(Fo^2^+2Fc^2^)/3'
_refine_ls_weighting_scheme calc
_refine_ls_wR_factor_gt 0.1875
_refine_ls_wR_factor_ref 0.2014
_reflns_Friedel_coverage 0.000
_reflns_number_gt 5092
_reflns_number_total 6868
_reflns_threshold_expression 'I > 2\s(I)'
_cod_data_source_file d5sc00454c3.cif
_cod_data_source_block dinitrogen_Pcca_final
_cod_depositor_comments 'Adding full bibliography for 1574195--1574200.cif.'
_cod_original_formula_sum 'C41 H65.50 Mo N O2 P2 S'
_cod_database_code 1574197
_shelx_shelxl_version_number 2018/3
_shelx_space_group_comment
; 
The symmetry employed for this shelxl refinement is uniquely defined 
by the following loop, which should always be used as a source of 
symmetry information in preference to the above space-group names. 
They are only intended as comments. 
;

loop_
_space_group_symop_operation_xyz
'x, y, z'
'-x+1/2, -y, z'
'-x, y, -z+1/2'
'x+1/2, -y, -z+1/2'
'-x, -y, -z'
'x-1/2, y, -z'
'x, -y, z-1/2'
'-x-1/2, y, z-1/2'

loop_
_atom_site_label
_atom_site_type_symbol
_atom_site_fract_x
_atom_site_fract_y
_atom_site_fract_z
_atom_site_U_iso_or_equiv
_atom_site_adp_type
_atom_site_occupancy
_atom_site_site_symmetry_order
_atom_site_calc_flag
_atom_site_refinement_flags_posn
_atom_site_refinement_flags_adp
_atom_site_refinement_flags_occupancy
_atom_site_disorder_assembly
_atom_site_disorder_group
Mo1 Mo -0.29677(2) 0.15230(5) 0.36409(3) 0.0139(2) Uani 1 1 d . U . . .
S1 S -0.33727(5) 0.29190(13) 0.36735(10) 0.0141(4) Uani 1 1 d . U . . .
P1 P -0.26300(6) 0.24604(15) 0.27232(11) 0.0166(4) Uani 1 1 d . U . . .
P2 P -0.35347(6) 0.10461(15) 0.44181(11) 0.0177(5) Uani 1 1 d . U . . .
O1 O -0.35762(18) 0.0857(5) 0.2414(3) 0.0324(15) Uani 1 1 d . U . . .
O2 O -0.2442(2) 0.2217(5) 0.4953(3) 0.0389(16) Uani 1 1 d . U . . .
N1 N -0.26046(19) 0.0325(4) 0.3610(3) 0.0172(13) Uani 1 1 d . U . . .
C1 C -0.3397(2) 0.3357(5) 0.2796(4) 0.0151(14) Uani 1 1 d . U . . .
C2 C -0.3063(2) 0.3174(5) 0.2341(4) 0.0172(14) Uani 1 1 d . U . . .
C3 C -0.3082(2) 0.3520(6) 0.1664(4) 0.0204(15) Uani 1 1 d . U . . .
H3 H -0.285448 0.342728 0.136215 0.025 Uiso 1 1 calc R U . . .
C4 C -0.3429(2) 0.4002(6) 0.1416(4) 0.0223(15) Uani 1 1 d . U . . .
C5 C -0.3757(2) 0.4156(5) 0.1875(4) 0.0167(15) Uani 1 1 d . U . . .
H5 H -0.399101 0.447788 0.170929 0.020 Uiso 1 1 calc R U . . .
C6 C -0.3754(2) 0.3855(5) 0.2569(4) 0.0135(14) Uani 1 1 d . U . . .
C7 C -0.4111(2) 0.4058(6) 0.3101(4) 0.0157(14) Uani 1 1 d . U . . .
C8 C -0.4221(2) 0.3141(5) 0.3467(4) 0.0135(14) Uani 1 1 d . U . . .
C9 C -0.4633(2) 0.2807(6) 0.3521(4) 0.0204(16) Uani 1 1 d . U . . .
H9 H -0.484873 0.315572 0.331665 0.025 Uiso 1 1 calc R U . . .
C10 C -0.4732(2) 0.1973(6) 0.3869(4) 0.0214(16) Uani 1 1 d . U . . .
C11 C -0.4407(2) 0.1448(6) 0.4165(4) 0.0204(16) Uani 1 1 d . U . . .
H11 H -0.446789 0.089462 0.440721 0.024 Uiso 1 1 calc R U . . .
C12 C -0.3991(2) 0.1742(5) 0.4102(4) 0.0166(14) Uani 1 1 d . U . . .
C13 C -0.3913(2) 0.2577(5) 0.3761(4) 0.0145(14) Uani 1 1 d . U . . .
C14 C -0.3449(3) 0.4343(6) 0.0652(5) 0.0262(17) Uani 1 1 d . U . . .
C15 C -0.3042(3) 0.4765(9) 0.0417(6) 0.060(3) Uani 1 1 d . U . . .
H15A H -0.283193 0.428190 0.039136 0.091 Uiso 1 1 calc R U . . .
H15B H -0.295609 0.523691 0.075132 0.091 Uiso 1 1 calc R U . . .
H15C H -0.307690 0.504701 -0.004159 0.091 Uiso 1 1 calc R U . . .
C16 C -0.3583(4) 0.3557(8) 0.0186(5) 0.051(3) Uani 1 1 d . U . . .
H16A H -0.385948 0.335470 0.031971 0.077 Uiso 1 1 calc R U . . .
H16B H -0.339070 0.304120 0.023366 0.077 Uiso 1 1 calc R U . . .
H16C H -0.358657 0.376635 -0.029836 0.077 Uiso 1 1 calc R U . . .
C17 C -0.3767(4) 0.5151(9) 0.0576(6) 0.062(3) Uani 1 1 d . U . . .
H17A H -0.373216 0.558649 0.096120 0.094 Uiso 1 1 calc R U . . .
H17B H -0.404696 0.490068 0.058564 0.094 Uiso 1 1 calc R U . . .
H17C H -0.372148 0.547171 0.013473 0.094 Uiso 1 1 calc R U . . .
C18 C -0.4487(2) 0.4484(6) 0.2717(4) 0.0193(17) Uani 1 1 d . U . . .
H18A H -0.440373 0.505950 0.248912 0.029 Uiso 1 1 calc R U . . .
H18B H -0.470567 0.461285 0.305241 0.029 Uiso 1 1 calc R U . . .
H18C H -0.458733 0.404860 0.236663 0.029 Uiso 1 1 calc R U . . .
C19 C -0.3964(2) 0.4800(6) 0.3626(5) 0.0246(18) Uani 1 1 d . U . . .
H19A H -0.372415 0.456898 0.388016 0.037 Uiso 1 1 calc R U . . .
H19B H -0.418600 0.493489 0.395510 0.037 Uiso 1 1 calc R U . . .
H19C H -0.388961 0.536380 0.337581 0.037 Uiso 1 1 calc R U . . .
C20 C -0.5180(3) 0.1589(7) 0.3928(5) 0.0336(19) Uani 1 1 d . U . . .
C21 C -0.5493(3) 0.2223(8) 0.3535(6) 0.051(3) Uani 1 1 d . U . . .
H21A H -0.547692 0.285069 0.372070 0.077 Uiso 1 1 calc R U . . .
H21B H -0.577192 0.198251 0.359897 0.077 Uiso 1 1 calc R U . . .
H21C H -0.542590 0.223044 0.303861 0.077 Uiso 1 1 calc R U . . .
C22 C -0.5202(3) 0.0621(8) 0.3596(7) 0.053(3) Uani 1 1 d . U . . .
H22A H -0.548974 0.042235 0.357014 0.080 Uiso 1 1 calc R U . . .
H22B H -0.504581 0.018309 0.387911 0.080 Uiso 1 1 calc R U . . .
H22C H -0.508562 0.064360 0.312674 0.080 Uiso 1 1 calc R U . . .
C23 C -0.5307(3) 0.1535(8) 0.4695(6) 0.047(2) Uani 1 1 d . U . . .
H23A H -0.529221 0.215115 0.490246 0.071 Uiso 1 1 calc R U . . .
H23B H -0.512047 0.111829 0.494241 0.071 Uiso 1 1 calc R U . . .
H23C H -0.558859 0.130134 0.472814 0.071 Uiso 1 1 calc R U . . .
C24A C -0.2252(2) 0.3407(6) 0.2985(4) 0.0232(14) Uani 0.511(13) 1 d . U P A 1
H24A H -0.201765 0.307360 0.320883 0.028 Uiso 0.511(13) 1 calc R U P A 1
C25A C -0.2052(15) 0.401(3) 0.2428(18) 0.028(3) Uani 0.511(13) 1 d . U P A 1
H25A H -0.194267 0.362184 0.205657 0.043 Uiso 0.511(13) 1 calc R U P A 1
H25B H -0.225834 0.443444 0.223470 0.043 Uiso 0.511(13) 1 calc R U P A 1
H25C H -0.182839 0.437126 0.263539 0.043 Uiso 0.511(13) 1 calc R U P A 1
C26A C -0.2427(5) 0.4083(12) 0.3581(9) 0.027(2) Uani 0.511(13) 1 d . U P A 1
H26A H -0.255666 0.371504 0.394676 0.041 Uiso 0.511(13) 1 calc R U P A 1
H26B H -0.219957 0.444060 0.377924 0.041 Uiso 0.511(13) 1 calc R U P A 1
H26C H -0.262952 0.450378 0.337854 0.041 Uiso 0.511(13) 1 calc R U P A 1
C24B C -0.2252(2) 0.3407(6) 0.2985(4) 0.0232(14) Uani 0.489(13) 1 d . U P A 2
H24B H -0.240181 0.386460 0.328052 0.028 Uiso 0.489(13) 1 calc R U P A 2
C25B C -0.2084(15) 0.394(3) 0.2303(19) 0.028(3) Uani 0.489(13) 1 d . U P A 2
H25D H -0.231637 0.418523 0.203925 0.043 Uiso 0.489(13) 1 calc R U P A 2
H25E H -0.190286 0.444426 0.244471 0.043 Uiso 0.489(13) 1 calc R U P A 2
H25F H -0.192971 0.350419 0.201157 0.043 Uiso 0.489(13) 1 calc R U P A 2
C26B C -0.1911(5) 0.3025(13) 0.3395(10) 0.027(2) Uani 0.489(13) 1 d . U P A 2
H26D H -0.202166 0.270855 0.380464 0.041 Uiso 0.489(13) 1 calc R U P A 2
H26E H -0.175629 0.258604 0.311096 0.041 Uiso 0.489(13) 1 calc R U P A 2
H26F H -0.172945 0.352611 0.354411 0.041 Uiso 0.489(13) 1 calc R U P A 2
C27 C -0.2385(3) 0.1932(6) 0.1936(5) 0.0251(17) Uani 1 1 d . U . . .
H27 H -0.230300 0.243015 0.160498 0.030 Uiso 1 1 calc R U . . .
C28 C -0.1992(3) 0.1387(7) 0.2179(5) 0.038(2) Uani 1 1 d . U . . .
H28A H -0.206736 0.095277 0.254757 0.056 Uiso 1 1 calc R U . . .
H28B H -0.178677 0.182275 0.235592 0.056 Uiso 1 1 calc R U . . .
H28C H -0.187675 0.104690 0.178465 0.056 Uiso 1 1 calc R U . . .
C29 C -0.2679(3) 0.1244(6) 0.1565(5) 0.032(2) Uani 1 1 d . U . . .
H29A H -0.293026 0.156665 0.142579 0.047 Uiso 1 1 calc R U . . .
H29B H -0.274828 0.074010 0.188275 0.047 Uiso 1 1 calc R U . . .
H29C H -0.254240 0.099334 0.115240 0.047 Uiso 1 1 calc R U . . .
C30 C -0.3515(2) 0.1361(7) 0.5370(4) 0.0270(17) Uani 1 1 d . U . . .
H30 H -0.325631 0.109190 0.556385 0.032 Uiso 1 1 calc R U . . .
C31 C -0.3883(3) 0.0976(8) 0.5817(5) 0.043(2) Uani 1 1 d . U . . .
H31A H -0.385692 0.119730 0.629599 0.065 Uiso 1 1 calc R U . . .
H31B H -0.387634 0.030033 0.581277 0.065 Uiso 1 1 calc R U . . .
H31C H -0.414342 0.119120 0.562044 0.065 Uiso 1 1 calc R U . . .
C32 C -0.3488(3) 0.2417(7) 0.5460(4) 0.032(2) Uani 1 1 d . U . . .
H32A H -0.344122 0.256363 0.595077 0.048 Uiso 1 1 calc R U . . .
H32B H -0.374596 0.270023 0.530656 0.048 Uiso 1 1 calc R U . . .
H32C H -0.326019 0.265683 0.518115 0.048 Uiso 1 1 calc R U . . .
C33 C -0.3728(3) -0.0184(6) 0.4448(5) 0.0309(18) Uani 1 1 d . U . . .
H33 H -0.398234 -0.019919 0.473835 0.037 Uiso 1 1 calc R U . . .
C34 C -0.3400(3) -0.0794(8) 0.4803(7) 0.056(3) Uani 1 1 d . U . . .
H34A H -0.349552 -0.143411 0.481585 0.084 Uiso 1 1 calc R U . . .
H34B H -0.335338 -0.057394 0.527795 0.084 Uiso 1 1 calc R U . . .
H34C H -0.314209 -0.075931 0.454048 0.084 Uiso 1 1 calc R U . . .
C35 C -0.3834(3) -0.0569(7) 0.3723(6) 0.049(3) Uani 1 1 d . U . . .
H35A H -0.396744 -0.117094 0.377245 0.073 Uiso 1 1 calc R U . . .
H35B H -0.358148 -0.063732 0.345017 0.073 Uiso 1 1 calc R U . . .
H35C H -0.402050 -0.014210 0.348522 0.073 Uiso 1 1 calc R U . . .
C36 C -0.3341(2) 0.1070(6) 0.2858(4) 0.0199(16) Uani 1 1 d . U . . .
C37 C -0.2621(2) 0.1961(6) 0.4456(4) 0.0193(15) Uani 1 1 d . U . . .
C41 C -0.4254(6) 0.7397(15) 0.2570(16) 0.066(6) Uani 0.5 1 d D U P . .
H41A H -0.425484 0.702757 0.299611 0.098 Uiso 0.5 1 calc R U P . .
H41B H -0.400302 0.776807 0.255031 0.098 Uiso 0.5 1 calc R U P . .
H41C H -0.426533 0.698655 0.216570 0.098 Uiso 0.5 1 calc R U P . .
C42 C -0.4628(4) 0.8032(12) 0.2565(16) 0.066(5) Uani 0.5 1 d D U P . .
H42A H -0.463782 0.839317 0.300156 0.079 Uiso 0.5 1 calc R U P . .
H42B H -0.460920 0.846801 0.217099 0.079 Uiso 0.5 1 calc R U P . .
C43 C -0.500000 0.7467(12) 0.250000 0.072(4) Uani 1 2 d DS TU P . .
H43A H -0.497452 0.706544 0.208649 0.086 Uiso 0.5 1 calc R U P . .
H43B H -0.502548 0.706549 0.291353 0.086 Uiso 0.5 1 calc R U P . .
C44 C -0.4651(9) 0.697(2) 0.0878(18) 0.094(7) Uani 0.5 1 d D U P . .
H44A H -0.447129 0.703619 0.128374 0.141 Uiso 0.5 1 calc R U P . .
H44B H -0.477789 0.757170 0.077412 0.141 Uiso 0.5 1 calc R U P . .
H44C H -0.448940 0.676907 0.047786 0.141 Uiso 0.5 1 calc R U P . .
C45 C -0.4984(8) 0.6271(15) 0.1032(16) 0.080(5) Uani 0.5 1 d D U P . .
H45A H -0.501038 0.621973 0.154270 0.096 Uiso 0.5 1 calc R U P . .
H45B H -0.524755 0.652100 0.085511 0.096 Uiso 0.5 1 calc R U P . .
C46 C -0.4935(9) 0.5334(16) 0.0750(13) 0.073(5) Uani 0.5 1 d D U P . .
H46A H -0.465254 0.511639 0.085210 0.087 Uiso 0.5 1 calc R U P . .
H46B H -0.512890 0.491612 0.098954 0.087 Uiso 0.5 1 calc R U P . .
C47 C -0.5005(11) 0.5275(14) -0.0001(13) 0.072(4) Uani 0.5 1 d D U P . .
H47A H -0.477602 0.557905 -0.024930 0.086 Uiso 0.5 1 calc R U P . .
H47B H -0.526217 0.560582 -0.011940 0.086 Uiso 0.5 1 calc R U P . .
C48 C -0.5039(9) 0.4273(15) -0.0240(15) 0.072(4) Uani 0.5 1 d D U P . .
H48A H -0.479194 0.393439 -0.009796 0.108 Uiso 0.5 1 calc R U P . .
H48B H -0.506423 0.425328 -0.074712 0.108 Uiso 0.5 1 calc R U P . .
H48C H -0.528146 0.398730 -0.002883 0.108 Uiso 0.5 1 calc R U P . .

loop_
_atom_site_aniso_label
_atom_site_aniso_U_11
_atom_site_aniso_U_22
_atom_site_aniso_U_33
_atom_site_aniso_U_23
_atom_site_aniso_U_13
_atom_site_aniso_U_12
Mo1 0.0077(3) 0.0221(4) 0.0118(3) 0.0046(3) 0.0025(3) 0.0019(3)
S1 0.0079(9) 0.0233(10) 0.0110(9) 0.0031(8) -0.0009(7) -0.0002(7)
P1 0.0101(10) 0.0255(11) 0.0143(10) 0.0083(9) 0.0026(8) 0.0029(8)
P2 0.0084(9) 0.0275(11) 0.0172(11) 0.0103(9) 0.0047(8) 0.0010(8)
O1 0.026(3) 0.052(4) 0.019(3) -0.008(3) -0.006(2) -0.004(3)
O2 0.036(4) 0.058(4) 0.024(3) -0.005(3) -0.012(3) -0.001(3)
N1 0.016(3) 0.025(3) 0.011(3) 0.001(3) 0.002(2) 0.001(2)
C1 0.012(3) 0.020(3) 0.014(3) 0.002(3) 0.000(2) -0.001(2)
C2 0.011(3) 0.025(3) 0.016(3) 0.005(3) 0.000(2) -0.002(2)
C3 0.016(3) 0.028(4) 0.017(3) 0.003(3) 0.003(3) -0.001(3)
C4 0.022(3) 0.027(3) 0.018(3) 0.004(3) -0.002(3) -0.003(3)
C5 0.014(3) 0.020(3) 0.016(3) 0.003(3) 0.000(3) -0.003(3)
C6 0.010(3) 0.015(3) 0.016(3) 0.004(3) -0.004(2) -0.005(2)
C7 0.008(3) 0.026(3) 0.013(3) 0.004(3) -0.002(2) 0.000(3)
C8 0.008(3) 0.023(3) 0.009(3) 0.000(3) 0.003(2) 0.002(2)
C9 0.014(3) 0.029(3) 0.018(4) 0.001(3) 0.002(3) 0.000(3)
C10 0.011(3) 0.032(3) 0.022(4) 0.003(3) 0.003(3) 0.000(3)
C11 0.015(3) 0.028(4) 0.018(4) 0.007(3) 0.004(3) -0.003(3)
C12 0.011(3) 0.025(3) 0.014(3) 0.003(3) 0.002(3) 0.002(2)
C13 0.009(3) 0.024(3) 0.010(3) -0.001(3) 0.002(2) 0.000(2)
C14 0.030(4) 0.033(4) 0.016(3) 0.004(3) 0.000(3) -0.003(3)
C15 0.051(6) 0.087(8) 0.044(6) 0.030(6) -0.007(5) -0.027(5)
C16 0.081(7) 0.045(5) 0.029(5) 0.006(4) -0.022(5) -0.011(5)
C17 0.090(7) 0.065(7) 0.032(6) 0.023(5) 0.013(5) 0.039(6)
C18 0.007(4) 0.025(4) 0.026(5) 0.010(4) -0.001(3) 0.003(3)
C19 0.021(4) 0.026(4) 0.027(4) -0.002(4) 0.000(3) 0.006(3)
C20 0.016(3) 0.042(4) 0.043(4) 0.014(4) 0.002(3) -0.005(3)
C21 0.013(4) 0.067(6) 0.073(7) 0.033(6) -0.008(4) -0.008(4)
C22 0.033(5) 0.054(5) 0.072(7) 0.000(5) -0.002(5) -0.021(4)
C23 0.018(5) 0.069(6) 0.056(5) 0.019(5) 0.017(4) -0.009(5)
C24A 0.014(3) 0.030(3) 0.026(3) 0.008(3) 0.005(2) -0.002(2)
C25A 0.025(5) 0.033(5) 0.027(7) 0.009(6) 0.006(5) -0.009(4)
C26A 0.023(5) 0.034(5) 0.025(5) 0.007(4) 0.004(4) -0.009(4)
C24B 0.014(3) 0.030(3) 0.026(3) 0.008(3) 0.005(2) -0.002(2)
C25B 0.025(5) 0.033(5) 0.027(7) 0.009(6) 0.006(5) -0.009(4)
C26B 0.023(5) 0.034(5) 0.025(5) 0.007(4) 0.004(4) -0.009(4)
C27 0.022(4) 0.032(4) 0.020(4) 0.009(3) 0.008(3) 0.007(3)
C28 0.033(5) 0.055(6) 0.025(5) 0.017(4) 0.019(4) 0.024(4)
C29 0.037(5) 0.038(5) 0.020(5) -0.001(4) 0.014(3) 0.008(4)
C30 0.015(3) 0.052(4) 0.014(3) 0.013(3) 0.002(3) 0.005(3)
C31 0.026(5) 0.082(7) 0.021(5) 0.014(5) 0.006(4) -0.001(5)
C32 0.017(4) 0.067(5) 0.012(4) -0.007(4) -0.006(3) 0.002(4)
C33 0.021(4) 0.029(4) 0.042(4) 0.012(3) 0.010(3) 0.004(3)
C34 0.038(6) 0.044(6) 0.087(7) 0.038(6) 0.014(5) 0.013(5)
C35 0.049(6) 0.034(5) 0.064(6) -0.007(5) 0.018(5) -0.007(4)
C36 0.012(3) 0.025(4) 0.023(4) -0.003(3) 0.007(3) -0.001(3)
C37 0.015(3) 0.024(4) 0.020(3) 0.002(3) 0.006(3) 0.007(3)
C41 0.045(8) 0.050(10) 0.103(13) 0.003(11) -0.010(10) 0.000(8)
C42 0.049(7) 0.054(7) 0.094(8) 0.002(6) -0.009(7) 0.003(5)
C43 0.055(6) 0.058(7) 0.103(8) 0.000 -0.007(6) 0.000
C44 0.084(12) 0.092(11) 0.106(14) 0.016(12) -0.005(12) -0.006(10)
C45 0.073(8) 0.080(8) 0.087(8) 0.004(6) -0.001(7) 0.000(6)
C46 0.060(7) 0.078(7) 0.080(7) 0.007(6) 0.002(6) 0.005(6)
C47 0.057(6) 0.081(8) 0.078(7) 0.006(6) 0.006(6) 0.006(6)
C48 0.057(6) 0.081(8) 0.078(7) 0.006(6) 0.006(6) 0.006(6)

loop_
_atom_type_symbol
_atom_type_description
_atom_type_scat_dispersion_real
_atom_type_scat_dispersion_imag
_atom_type_scat_source
C C 0.0033 0.0016 'International Tables Vol C Tables 4.2.6.8 and 6.1.1.4'
H H 0.0000 0.0000 'International Tables Vol C Tables 4.2.6.8 and 6.1.1.4'
Mo Mo -1.6832 0.6857 'International Tables Vol C Tables 4.2.6.8 and 6.1.1.4'
N N 0.0061 0.0033 'International Tables Vol C Tables 4.2.6.8 and 6.1.1.4'
O O 0.0106 0.0060 'International Tables Vol C Tables 4.2.6.8 and 6.1.1.4'
P P 0.1023 0.0942 'International Tables Vol C Tables 4.2.6.8 and 6.1.1.4'
S S 0.1246 0.1234 'International Tables Vol C Tables 4.2.6.8 and 6.1.1.4'

loop_
_citation_id
_citation_doi
_citation_year
1 10.26434/chemrxiv-2024-2v9z2 2024

loop_
_geom_angle_atom_site_label_1
_geom_angle_atom_site_label_2
_geom_angle_atom_site_label_3
_geom_angle
_geom_angle_site_symmetry_1
_geom_angle_site_symmetry_3
_geom_angle_publ_flag
C37 Mo1 C36 177.0(3) . . ?
C37 Mo1 N1 88.2(3) . . ?
C36 Mo1 N1 92.7(3) . . ?
C37 Mo1 S1 91.2(2) . . ?
C36 Mo1 S1 88.0(2) . . ?
N1 Mo1 S1 178.84(18) . . ?
C37 Mo1 P2 92.0(2) . . ?
C36 Mo1 P2 85.0(2) . . ?
N1 Mo1 P2 101.85(18) . . ?
S1 Mo1 P2 79.14(7) . . ?
C37 Mo1 P1 97.6(2) . . ?
C36 Mo1 P1 85.1(2) . . ?
N1 Mo1 P1 100.56(18) . . ?
S1 Mo1 P1 78.55(7) . . ?
P2 Mo1 P1 155.85(7) . . ?
C1 S1 C13 98.1(3) . . ?
C1 S1 Mo1 107.1(3) . . ?
C13 S1 Mo1 107.4(3) . . ?
C27 P1 C2 103.0(4) . . ?
C27 P1 C24B 103.5(4) . . ?
C2 P1 C24B 100.9(4) . . ?
C27 P1 C24A 103.5(4) . . ?
C2 P1 C24A 100.9(4) . . ?
C27 P1 Mo1 122.6(3) . . ?
C2 P1 Mo1 104.2(2) . . ?
C24B P1 Mo1 119.3(3) . . ?
C24A P1 Mo1 119.3(3) . . ?
C30 P2 C33 102.1(4) . . ?
C30 P2 C12 102.1(4) . . ?
C33 P2 C12 104.6(4) . . ?
C30 P2 Mo1 119.6(3) . . ?
C33 P2 Mo1 121.9(3) . . ?
C12 P2 Mo1 104.0(2) . . ?
N1 N1 Mo1 177.7(6) 2_455 . ?
C2 C1 C6 121.7(7) . . ?
C2 C1 S1 118.6(6) . . ?
C6 C1 S1 119.7(6) . . ?
C3 C2 C1 118.4(7) . . ?
C3 C2 P1 126.0(6) . . ?
C1 C2 P1 115.5(6) . . ?
C2 C3 C4 121.7(7) . . ?
C2 C3 H3 119.1 . . ?
C4 C3 H3 119.1 . . ?
C5 C4 C3 118.4(8) . . ?
C5 C4 C14 120.9(7) . . ?
C3 C4 C14 120.7(7) . . ?
C4 C5 C6 123.0(7) . . ?
C4 C5 H5 118.5 . . ?
C6 C5 H5 118.5 . . ?
C5 C6 C1 116.7(7) . . ?
C5 C6 C7 123.7(7) . . ?
C1 C6 C7 119.6(7) . . ?
C8 C7 C19 111.7(6) . . ?
C8 C7 C18 112.0(6) . . ?
C19 C7 C18 106.0(7) . . ?
C8 C7 C6 107.9(6) . . ?
C19 C7 C6 109.1(6) . . ?
C18 C7 C6 110.1(6) . . ?
C13 C8 C9 116.1(7) . . ?
C13 C8 C7 121.0(6) . . ?
C9 C8 C7 122.8(7) . . ?
C10 C9 C8 122.4(7) . . ?
C10 C9 H9 118.8 . . ?
C8 C9 H9 118.8 . . ?
C9 C10 C11 118.4(7) . . ?
C9 C10 C20 123.3(7) . . ?
C11 C10 C20 118.3(7) . . ?
C10 C11 C12 120.9(7) . . ?
C10 C11 H11 119.6 . . ?
C12 C11 H11 119.6 . . ?
C13 C12 C11 118.1(7) . . ?
C13 C12 P2 117.9(5) . . ?
C11 C12 P2 123.9(6) . . ?
C12 C13 C8 124.0(7) . . ?
C12 C13 S1 116.8(5) . . ?
C8 C13 S1 119.1(6) . . ?
C16 C14 C15 112.1(9) . . ?
C16 C14 C4 109.5(7) . . ?
C15 C14 C4 111.8(8) . . ?
C16 C14 C17 108.4(9) . . ?
C15 C14 C17 104.2(9) . . ?
C4 C14 C17 110.6(8) . . ?
C14 C15 H15A 109.5 . . ?
C14 C15 H15B 109.5 . . ?
H15A C15 H15B 109.5 . . ?
C14 C15 H15C 109.5 . . ?
H15A C15 H15C 109.5 . . ?
H15B C15 H15C 109.5 . . ?
C14 C16 H16A 109.5 . . ?
C14 C16 H16B 109.5 . . ?
H16A C16 H16B 109.5 . . ?
C14 C16 H16C 109.5 . . ?
H16A C16 H16C 109.5 . . ?
H16B C16 H16C 109.5 . . ?
C14 C17 H17A 109.5 . . ?
C14 C17 H17B 109.5 . . ?
H17A C17 H17B 109.5 . . ?
C14 C17 H17C 109.5 . . ?
H17A C17 H17C 109.5 . . ?
H17B C17 H17C 109.5 . . ?
C7 C18 H18A 109.5 . . ?
C7 C18 H18B 109.5 . . ?
H18A C18 H18B 109.5 . . ?
C7 C18 H18C 109.5 . . ?
H18A C18 H18C 109.5 . . ?
H18B C18 H18C 109.5 . . ?
C7 C19 H19A 109.5 . . ?
C7 C19 H19B 109.5 . . ?
H19A C19 H19B 109.5 . . ?
C7 C19 H19C 109.5 . . ?
H19A C19 H19C 109.5 . . ?
H19B C19 H19C 109.5 . . ?
C23 C20 C22 109.8(9) . . ?
C23 C20 C10 109.9(8) . . ?
C22 C20 C10 109.7(8) . . ?
C23 C20 C21 108.6(9) . . ?
C22 C20 C21 107.5(9) . . ?
C10 C20 C21 111.2(7) . . ?
C20 C21 H21A 109.5 . . ?
C20 C21 H21B 109.5 . . ?
H21A C21 H21B 109.5 . . ?
C20 C21 H21C 109.5 . . ?
H21A C21 H21C 109.5 . . ?
H21B C21 H21C 109.5 . . ?
C20 C22 H22A 109.5 . . ?
C20 C22 H22B 109.5 . . ?
H22A C22 H22B 109.5 . . ?
C20 C22 H22C 109.5 . . ?
H22A C22 H22C 109.5 . . ?
H22B C22 H22C 109.5 . . ?
C20 C23 H23A 109.5 . . ?
C20 C23 H23B 109.5 . . ?
H23A C23 H23B 109.5 . . ?
C20 C23 H23C 109.5 . . ?
H23A C23 H23C 109.5 . . ?
H23B C23 H23C 109.5 . . ?
C25A C24A C26A 107.4(19) . . ?
C25A C24A P1 120.0(15) . . ?
C26A C24A P1 113.4(7) . . ?
C25A C24A H24A 104.9 . . ?
C26A C24A H24A 104.9 . . ?
P1 C24A H24A 104.9 . . ?
C24A C25A H25A 109.5 . . ?
C24A C25A H25B 109.5 . . ?
H25A C25A H25B 109.5 . . ?
C24A C25A H25C 109.5 . . ?
H25A C25A H25C 109.5 . . ?
H25B C25A H25C 109.5 . . ?
C24A C26A H26A 109.5 . . ?
C24A C26A H26B 109.5 . . ?
H26A C26A H26B 109.5 . . ?
C24A C26A H26C 109.5 . . ?
H26A C26A H26C 109.5 . . ?
H26B C26A H26C 109.5 . . ?
C26B C24B C25B 111(2) . . ?
C26B C24B P1 110.9(9) . . ?
C25B C24B P1 110.2(15) . . ?
C26B C24B H24B 108.2 . . ?
C25B C24B H24B 108.2 . . ?
P1 C24B H24B 108.2 . . ?
C24B C25B H25D 109.5 . . ?
C24B C25B H25E 109.5 . . ?
H25D C25B H25E 109.5 . . ?
C24B C25B H25F 109.5 . . ?
H25D C25B H25F 109.5 . . ?
H25E C25B H25F 109.5 . . ?
C24B C26B H26D 109.5 . . ?
C24B C26B H26E 109.5 . . ?
H26D C26B H26E 109.5 . . ?
C24B C26B H26F 109.5 . . ?
H26D C26B H26F 109.5 . . ?
H26E C26B H26F 109.5 . . ?
C29 C27 C28 108.3(8) . . ?
C29 C27 P1 111.9(6) . . ?
C28 C27 P1 108.1(6) . . ?
C29 C27 H27 109.5 . . ?
C28 C27 H27 109.5 . . ?
P1 C27 H27 109.5 . . ?
C27 C28 H28A 109.5 . . ?
C27 C28 H28B 109.5 . . ?
H28A C28 H28B 109.5 . . ?
C27 C28 H28C 109.5 . . ?
H28A C28 H28C 109.5 . . ?
H28B C28 H28C 109.5 . . ?
C27 C29 H29A 109.5 . . ?
C27 C29 H29B 109.5 . . ?
H29A C29 H29B 109.5 . . ?
C27 C29 H29C 109.5 . . ?
H29A C29 H29C 109.5 . . ?
H29B C29 H29C 109.5 . . ?
C32 C30 C31 109.4(8) . . ?
C32 C30 P2 110.6(6) . . ?
C31 C30 P2 114.8(7) . . ?
C32 C30 H30 107.3 . . ?
C31 C30 H30 107.3 . . ?
P2 C30 H30 107.3 . . ?
C30 C31 H31A 109.5 . . ?
C30 C31 H31B 109.5 . . ?
H31A C31 H31B 109.5 . . ?
C30 C31 H31C 109.5 . . ?
H31A C31 H31C 109.5 . . ?
H31B C31 H31C 109.5 . . ?
C30 C32 H32A 109.5 . . ?
C30 C32 H32B 109.5 . . ?
H32A C32 H32B 109.5 . . ?
C30 C32 H32C 109.5 . . ?
H32A C32 H32C 109.5 . . ?
H32B C32 H32C 109.5 . . ?
C35 C33 C34 110.4(9) . . ?
C35 C33 P2 112.8(7) . . ?
C34 C33 P2 108.9(7) . . ?
C35 C33 H33 108.2 . . ?
C34 C33 H33 108.2 . . ?
P2 C33 H33 108.2 . . ?
C33 C34 H34A 109.5 . . ?
C33 C34 H34B 109.5 . . ?
H34A C34 H34B 109.5 . . ?
C33 C34 H34C 109.5 . . ?
H34A C34 H34C 109.5 . . ?
H34B C34 H34C 109.5 . . ?
C33 C35 H35A 109.5 . . ?
C33 C35 H35B 109.5 . . ?
H35A C35 H35B 109.5 . . ?
C33 C35 H35C 109.5 . . ?
H35A C35 H35C 109.5 . . ?
H35B C35 H35C 109.5 . . ?
O1 C36 Mo1 175.3(7) . . ?
O2 C37 Mo1 175.8(7) . . ?
C42 C41 H41A 109.5 . . ?
C42 C41 H41B 109.5 . . ?
H41A C41 H41B 109.5 . . ?
C42 C41 H41C 109.5 . . ?
H41A C41 H41C 109.5 . . ?
H41B C41 H41C 109.5 . . ?
C43 C42 C41 108.8(14) . . ?
C43 C42 H42A 109.9 . . ?
C41 C42 H42A 109.9 . . ?
C43 C42 H42B 109.9 . . ?
C41 C42 H42B 109.9 . . ?
H42A C42 H42B 108.3 . . ?
C42 C43 C42 112.2(18) 3_455 . ?
C42 C43 H43A 109.2 3_455 . ?
C42 C43 H43A 109.2 . . ?
C42 C43 H43B 109.2 3_455 . ?
C42 C43 H43B 109.2 . . ?
H43A C43 H43B 107.9 . . ?
C45 C44 H44A 109.5 . . ?
C45 C44 H44B 109.5 . . ?
H44A C44 H44B 109.5 . . ?
C45 C44 H44C 109.5 . . ?
H44A C44 H44C 109.5 . . ?
H44B C44 H44C 109.5 . . ?
C46 C45 C44 118(3) . . ?
C46 C45 H45A 107.8 . . ?
C44 C45 H45A 107.8 . . ?
C46 C45 H45B 107.8 . . ?
C44 C45 H45B 107.8 . . ?
H45A C45 H45B 107.1 . . ?
C47 C46 C45 114(2) . . ?
C47 C46 H46A 108.8 . . ?
C45 C46 H46A 108.8 . . ?
C47 C46 H46B 108.8 . . ?
C45 C46 H46B 108.8 . . ?
H46A C46 H46B 107.7 . . ?
C46 C47 C48 111.4(19) . . ?
C46 C47 H47A 109.4 . . ?
C48 C47 H47A 109.4 . . ?
C46 C47 H47B 109.4 . . ?
C48 C47 H47B 109.4 . . ?
H47A C47 H47B 108.0 . . ?
C47 C48 H48A 109.5 . . ?
C47 C48 H48B 109.5 . . ?
H48A C48 H48B 109.5 . . ?
C47 C48 H48C 109.5 . . ?
H48A C48 H48C 109.5 . . ?
H48B C48 H48C 109.5 . . ?

loop_
_geom_bond_atom_site_label_1
_geom_bond_atom_site_label_2
_geom_bond_distance
_geom_bond_site_symmetry_2
_geom_bond_publ_flag
Mo1 C37 1.993(9) . ?
Mo1 C36 2.002(8) . ?
Mo1 N1 2.059(6) . ?
Mo1 S1 2.367(2) . ?
Mo1 P2 2.424(2) . ?
Mo1 P1 2.435(2) . ?
S1 C1 1.770(8) . ?
S1 C13 1.798(7) . ?
P1 C27 1.837(9) . ?
P1 C2 1.859(8) . ?
P1 C24B 1.872(8) . ?
P1 C24A 1.872(8) . ?
P2 C30 1.851(9) . ?
P2 C33 1.853(9) . ?
P2 C12 1.857(8) . ?
O1 C36 1.165(10) . ?
O2 C37 1.154(10) . ?
N1 N1 1.139(12) 2_455 ?
C1 C2 1.389(10) . ?
C1 C6 1.408(10) . ?
C2 C3 1.370(11) . ?
C3 C4 1.383(11) . ?
C3 H3 0.9300 . ?
C4 C5 1.374(11) . ?
C4 C14 1.523(12) . ?
C5 C6 1.377(11) . ?
C5 H5 0.9300 . ?
C6 C7 1.542(11) . ?
C7 C8 1.516(11) . ?
C7 C19 1.520(11) . ?
C7 C18 1.526(10) . ?
C8 C13 1.384(10) . ?
C8 C9 1.400(10) . ?
C9 C10 1.390(11) . ?
C9 H9 0.9300 . ?
C10 C11 1.394(11) . ?
C10 C20 1.531(11) . ?
C11 C12 1.395(10) . ?
C11 H11 0.9300 . ?
C12 C13 1.371(11) . ?
C14 C16 1.484(13) . ?
C14 C15 1.496(13) . ?
C14 C17 1.540(13) . ?
C15 H15A 0.9600 . ?
C15 H15B 0.9600 . ?
C15 H15C 0.9600 . ?
C16 H16A 0.9600 . ?
C16 H16B 0.9600 . ?
C16 H16C 0.9600 . ?
C17 H17A 0.9600 . ?
C17 H17B 0.9600 . ?
C17 H17C 0.9600 . ?
C18 H18A 0.9600 . ?
C18 H18B 0.9600 . ?
C18 H18C 0.9600 . ?
C19 H19A 0.9600 . ?
C19 H19B 0.9600 . ?
C19 H19C 0.9600 . ?
C20 C23 1.503(14) . ?
C20 C22 1.513(15) . ?
C20 C21 1.535(13) . ?
C21 H21A 0.9600 . ?
C21 H21B 0.9600 . ?
C21 H21C 0.9600 . ?
C22 H22A 0.9600 . ?
C22 H22B 0.9600 . ?
C22 H22C 0.9600 . ?
C23 H23A 0.9600 . ?
C23 H23B 0.9600 . ?
C23 H23C 0.9600 . ?
C24A C25A 1.50(4) . ?
C24A C26A 1.579(19) . ?
C24A H24A 0.9800 . ?
C25A H25A 0.9600 . ?
C25A H25B 0.9600 . ?
C25A H25C 0.9600 . ?
C26A H26A 0.9600 . ?
C26A H26B 0.9600 . ?
C26A H26C 0.9600 . ?
C24B C26B 1.439(19) . ?
C24B C25B 1.58(4) . ?
C24B H24B 0.9800 . ?
C25B H25D 0.9600 . ?
C25B H25E 0.9600 . ?
C25B H25F 0.9600 . ?
C26B H26D 0.9600 . ?
C26B H26E 0.9600 . ?
C26B H26F 0.9600 . ?
C27 C29 1.523(12) . ?
C27 C28 1.543(11) . ?
C27 H27 0.9800 . ?
C28 H28A 0.9600 . ?
C28 H28B 0.9600 . ?
C28 H28C 0.9600 . ?
C29 H29A 0.9600 . ?
C29 H29B 0.9600 . ?
C29 H29C 0.9600 . ?
C30 C32 1.512(13) . ?
C30 C31 1.544(12) . ?
C30 H30 0.9800 . ?
C31 H31A 0.9600 . ?
C31 H31B 0.9600 . ?
C31 H31C 0.9600 . ?
C32 H32A 0.9600 . ?
C32 H32B 0.9600 . ?
C32 H32C 0.9600 . ?
C33 C35 1.511(14) . ?
C33 C34 1.514(13) . ?
C33 H33 0.9800 . ?
C34 H34A 0.9600 . ?
C34 H34B 0.9600 . ?
C34 H34C 0.9600 . ?
C35 H35A 0.9600 . ?
C35 H35B 0.9600 . ?
C35 H35C 0.9600 . ?
C41 C42 1.494(10) . ?
C41 H41A 0.9600 . ?
C41 H41B 0.9600 . ?
C41 H41C 0.9600 . ?
C42 C43 1.437(10) . ?
C42 H42A 0.9700 . ?
C42 H42B 0.9700 . ?
C43 H43A 0.9700 . ?
C43 H43B 0.9700 . ?
C44 C45 1.486(10) . ?
C44 H44A 0.9600 . ?
C44 H44B 0.9600 . ?
C44 H44C 0.9600 . ?
C45 C46 1.442(10) . ?
C45 H45A 0.9700 . ?
C45 H45B 0.9700 . ?
C46 C47 1.436(10) . ?
C46 H46A 0.9700 . ?
C46 H46B 0.9700 . ?
C47 C48 1.497(10) . ?
C47 H47A 0.9700 . ?
C47 H47B 0.9700 . ?
C48 H48A 0.9600 . ?
C48 H48B 0.9600 . ?
C48 H48C 0.9600 . ?

loop_
_geom_torsion_atom_site_label_1
_geom_torsion_atom_site_label_2
_geom_torsion_atom_site_label_3
_geom_torsion_atom_site_label_4
_geom_torsion
_geom_torsion_site_symmetry_1
_geom_torsion_site_symmetry_2
_geom_torsion_site_symmetry_3
_geom_torsion_site_symmetry_4
_geom_torsion_publ_flag
C13 S1 C1 C2 -140.6(6) . . . . ?
Mo1 S1 C1 C2 -29.6(7) . . . . ?
C13 S1 C1 C6 37.7(7) . . . . ?
Mo1 S1 C1 C6 148.7(6) . . . . ?
C6 C1 C2 C3 2.3(12) . . . . ?
S1 C1 C2 C3 -179.5(6) . . . . ?
C6 C1 C2 P1 -177.3(6) . . . . ?
S1 C1 C2 P1 0.9(8) . . . . ?
C27 P1 C2 C3 -23.7(8) . . . . ?
C24B P1 C2 C3 83.1(8) . . . . ?
C24A P1 C2 C3 83.1(8) . . . . ?
Mo1 P1 C2 C3 -152.6(7) . . . . ?
C27 P1 C2 C1 155.9(6) . . . . ?
C24B P1 C2 C1 -97.3(6) . . . . ?
C24A P1 C2 C1 -97.3(6) . . . . ?
Mo1 P1 C2 C1 27.0(6) . . . . ?
C1 C2 C3 C4 -3.1(12) . . . . ?
P1 C2 C3 C4 176.5(6) . . . . ?
C2 C3 C4 C5 1.9(13) . . . . ?
C2 C3 C4 C14 -177.3(8) . . . . ?
C3 C4 C5 C6 0.3(12) . . . . ?
C14 C4 C5 C6 179.5(7) . . . . ?
C4 C5 C6 C1 -1.0(11) . . . . ?
C4 C5 C6 C7 177.3(7) . . . . ?
C2 C1 C6 C5 -0.3(11) . . . . ?
S1 C1 C6 C5 -178.5(6) . . . . ?
C2 C1 C6 C7 -178.6(7) . . . . ?
S1 C1 C6 C7 3.2(10) . . . . ?
C5 C6 C7 C8 131.8(7) . . . . ?
C1 C6 C7 C8 -49.9(9) . . . . ?
C5 C6 C7 C19 -106.6(8) . . . . ?
C1 C6 C7 C19 71.6(9) . . . . ?
C5 C6 C7 C18 9.4(10) . . . . ?
C1 C6 C7 C18 -172.4(7) . . . . ?
C19 C7 C8 C13 -70.3(9) . . . . ?
C18 C7 C8 C13 171.0(7) . . . . ?
C6 C7 C8 C13 49.6(9) . . . . ?
C19 C7 C8 C9 110.6(8) . . . . ?
C18 C7 C8 C9 -8.1(10) . . . . ?
C6 C7 C8 C9 -129.5(7) . . . . ?
C13 C8 C9 C10 2.0(11) . . . . ?
C7 C8 C9 C10 -178.8(7) . . . . ?
C8 C9 C10 C11 -0.9(12) . . . . ?
C8 C9 C10 C20 -179.4(8) . . . . ?
C9 C10 C11 C12 -1.2(12) . . . . ?
C20 C10 C11 C12 177.4(8) . . . . ?
C10 C11 C12 C13 2.1(12) . . . . ?
C10 C11 C12 P2 -175.2(6) . . . . ?
C30 P2 C12 C13 99.4(7) . . . . ?
C33 P2 C12 C13 -154.5(6) . . . . ?
Mo1 P2 C12 C13 -25.6(7) . . . . ?
C30 P2 C12 C11 -83.3(7) . . . . ?
C33 P2 C12 C11 22.8(8) . . . . ?
Mo1 P2 C12 C11 151.7(6) . . . . ?
C11 C12 C13 C8 -0.9(12) . . . . ?
P2 C12 C13 C8 176.5(6) . . . . ?
C11 C12 C13 S1 -178.7(6) . . . . ?
P2 C12 C13 S1 -1.2(8) . . . . ?
C9 C8 C13 C12 -1.1(11) . . . . ?
C7 C8 C13 C12 179.8(7) . . . . ?
C9 C8 C13 S1 176.6(6) . . . . ?
C7 C8 C13 S1 -2.6(10) . . . . ?
C1 S1 C13 C12 139.4(6) . . . . ?
Mo1 S1 C13 C12 28.6(7) . . . . ?
C1 S1 C13 C8 -38.5(7) . . . . ?
Mo1 S1 C13 C8 -149.2(6) . . . . ?
C5 C4 C14 C16 -97.2(10) . . . . ?
C3 C4 C14 C16 82.0(10) . . . . ?
C5 C4 C14 C15 137.9(9) . . . . ?
C3 C4 C14 C15 -42.9(12) . . . . ?
C5 C4 C14 C17 22.3(12) . . . . ?
C3 C4 C14 C17 -158.5(9) . . . . ?
C9 C10 C20 C23 -118.2(10) . . . . ?
C11 C10 C20 C23 63.2(11) . . . . ?
C9 C10 C20 C22 120.9(10) . . . . ?
C11 C10 C20 C22 -57.6(11) . . . . ?
C9 C10 C20 C21 2.1(13) . . . . ?
C11 C10 C20 C21 -176.4(9) . . . . ?
C27 P1 C24A C25A 42(2) . . . . ?
C2 P1 C24A C25A -65(2) . . . . ?
Mo1 P1 C24A C25A -178(2) . . . . ?
C27 P1 C24A C26A 170.6(8) . . . . ?
C2 P1 C24A C26A 64.2(9) . . . . ?
Mo1 P1 C24A C26A -49.1(9) . . . . ?
C27 P1 C24B C26B -82.2(10) . . . . ?
C2 P1 C24B C26B 171.4(9) . . . . ?
Mo1 P1 C24B C26B 58.2(10) . . . . ?
C27 P1 C24B C25B 41(2) . . . . ?
C2 P1 C24B C25B -65(2) . . . . ?
Mo1 P1 C24B C25B -178(2) . . . . ?
C2 P1 C27 C29 -65.9(7) . . . . ?
C24B P1 C27 C29 -170.7(6) . . . . ?
C24A P1 C27 C29 -170.7(6) . . . . ?
Mo1 P1 C27 C29 50.6(7) . . . . ?
C2 P1 C27 C28 175.0(6) . . . . ?
C24B P1 C27 C28 70.2(7) . . . . ?
C24A P1 C27 C28 70.2(7) . . . . ?
Mo1 P1 C27 C28 -68.5(7) . . . . ?
C33 P2 C30 C32 -163.3(6) . . . . ?
C12 P2 C30 C32 -55.3(6) . . . . ?
Mo1 P2 C30 C32 58.6(6) . . . . ?
C33 P2 C30 C31 -39.0(8) . . . . ?
C12 P2 C30 C31 69.0(7) . . . . ?
Mo1 P2 C30 C31 -177.1(6) . . . . ?
C30 P2 C33 C35 171.5(7) . . . . ?
C12 P2 C33 C35 65.4(7) . . . . ?
Mo1 P2 C33 C35 -51.8(7) . . . . ?
C30 P2 C33 C34 -65.6(8) . . . . ?
C12 P2 C33 C34 -171.7(7) . . . . ?
Mo1 P2 C33 C34 71.2(8) . . . . ?
C41 C42 C43 C42 -175(3) . . . 3_455 ?
C44 C45 C46 C47 -74(4) . . . . ?
C45 C46 C47 C48 -168(2) . . . . ?
